data_4124557
loop_
_publ_author_name
'Lu, Jie'
'Dimroth, Jonas'
'Weck, Marcus'

_publ_section_title
;
 Compartmentalization of Incompatible Catalytic Transformations for Tandem
 Catalysis.
;
_journal_issue 40
_journal_name_full 'Journal of the American Chemical Society'
_journal_page_first 12984
_journal_page_last 12989
_journal_paper_doi 10.1021/jacs.5b07257
_journal_volume 137
_journal_year 2015
_chemical_formula_sum 'C49 H32 Cl3 Co N4 O3'
_chemical_formula_weight 890.06
_space_group_crystal_system triclinic
_space_group_IT_number 2
_space_group_name_Hall '-P 1'
_space_group_name_H-M_alt 'P -1'
_symmetry_space_group_name_Hall '-P 1'
_symmetry_space_group_name_H-M 'P -1'
_atom_sites_solution_hydrogens geom
_audit_creation_method SHELXL-2014/7
_cell_angle_alpha 78.661(3)
_cell_angle_beta 85.431(3)
_cell_angle_gamma 78.731(3)
_cell_formula_units_Z 2
_cell_length_a 9.1603(18)
_cell_length_b 13.911(3)
_cell_length_c 16.000(3)
_cell_measurement_reflns_used 3657
_cell_measurement_temperature 100(2)
_cell_measurement_theta_max 22.99
_cell_measurement_theta_min 2.57
_cell_volume 1958.7(7)
_computing_cell_refinement 'Bruker SAINT'
_computing_data_collection 'Bruker APEX2'
_computing_data_reduction 'Bruker SAINT'
_computing_structure_refinement 'SHELXL-2014/7 (Sheldrick, 2014)'
_computing_structure_solution 'SHELXT (Sheldrick 2014)'
_diffrn_ambient_temperature 100(2)
_diffrn_measured_fraction_theta_full 0.997
_diffrn_measured_fraction_theta_max 0.997
_diffrn_measurement_device_type 'Bruker APEX-II CCD'
_diffrn_measurement_method '\w scans'
_diffrn_radiation_monochromator graphite
_diffrn_radiation_source 'sealed tube'
_diffrn_radiation_type MoK\a
_diffrn_radiation_wavelength 0.71073
_diffrn_reflns_av_R_equivalents 0.0773
_diffrn_reflns_av_unetI/netI 0.0812
_diffrn_reflns_laue_measured_fraction_full 0.997
_diffrn_reflns_laue_measured_fraction_max 0.997
_diffrn_reflns_limit_h_max 10
_diffrn_reflns_limit_h_min -10
_diffrn_reflns_limit_k_max 15
_diffrn_reflns_limit_k_min -15
_diffrn_reflns_limit_l_max 17
_diffrn_reflns_limit_l_min -17
_diffrn_reflns_number 18762
_diffrn_reflns_point_group_measured_fraction_full 0.997
_diffrn_reflns_point_group_measured_fraction_max 0.997
_diffrn_reflns_theta_full 23.313
_diffrn_reflns_theta_max 23.313
_diffrn_reflns_theta_min 1.299
_exptl_absorpt_coefficient_mu 0.695
_exptl_absorpt_correction_T_max 0.7449
_exptl_absorpt_correction_T_min 0.5229
_exptl_absorpt_correction_type multi-scan
_exptl_absorpt_process_details SADABS
_exptl_crystal_colour red
_exptl_crystal_density_diffrn 1.509
_exptl_crystal_description slab
_exptl_crystal_F_000 912
_exptl_crystal_size_max 0.540
_exptl_crystal_size_mid 0.170
_exptl_crystal_size_min 0.020
_refine_diff_density_max 1.023
_refine_diff_density_min -1.348
_refine_diff_density_rms 0.123
_refine_ls_extinction_method none
_refine_ls_goodness_of_fit_ref 1.047
_refine_ls_hydrogen_treatment constr
_refine_ls_matrix_type full
_refine_ls_number_parameters 421
_refine_ls_number_reflns 5644
_refine_ls_number_restraints 70
_refine_ls_restrained_S_all 1.067
_refine_ls_R_factor_all 0.1334
_refine_ls_R_factor_gt 0.0926
_refine_ls_shift/su_max 0.000
_refine_ls_shift/su_mean 0.000
_refine_ls_structure_factor_coef Fsqd
_refine_ls_weighting_details 'w=1/[\s^2^(Fo^2^)+(0.1669P)^2^+5.7051P] where P=(Fo^2^+2Fc^2^)/3'
_refine_ls_weighting_scheme calc
_refine_ls_wR_factor_gt 0.2570
_refine_ls_wR_factor_ref 0.2935
_reflns_Friedel_coverage 0.000
_reflns_number_gt 3697
_reflns_number_total 5644
_reflns_threshold_expression 'I > 2\s(I)'
_cod_data_source_file ja5b07257_si_001.cif
_cod_data_source_block 14maw2h
_cod_depositor_comments 'Adding full bibliography for 4124557.cif.'
_cod_original_cell_volume 1958.8(7)
_cod_database_code 4124557
_shelx_shelxl_version_number 2014/7
_shelx_space_group_comment
;
The symmetry employed for this shelxl refinement is uniquely defined
by the following loop, which should always be used as a source of
symmetry information in preference to the above space-group names.
They are only intended as comments.
;
_shelx_estimated_absorpt_t_min 0.705
_shelx_estimated_absorpt_t_max 0.986

loop_
_space_group_symop_operation_xyz
'x, y, z'
'-x, -y, -z'

loop_
_atom_site_label
_atom_site_type_symbol
_atom_site_fract_x
_atom_site_fract_y
_atom_site_fract_z
_atom_site_U_iso_or_equiv
_atom_site_adp_type
_atom_site_occupancy
_atom_site_site_symmetry_order
_atom_site_calc_flag
_atom_site_refinement_flags_posn
_atom_site_refinement_flags_adp
_atom_site_refinement_flags_occupancy
_atom_site_disorder_assembly
_atom_site_disorder_group
Co1 Co 0.73229(11) 0.52827(7) 0.58068(6) 0.0360(4) Uani 1 1 d . . . . .
Cl1 Cl 0.0550(4) 1.1018(2) 0.3531(2) 0.0962(10) Uani 1 1 d . . . . .
N1 N 0.6328(6) 0.5732(4) 0.4737(4) 0.0354(14) Uani 1 1 d . . . . .
N2 N 0.6149(7) 0.6418(5) 0.6246(4) 0.0390(15) Uani 1 1 d . . . . .
N3 N 0.8115(7) 0.4709(5) 0.6929(4) 0.0387(15) Uani 1 1 d . . . . .
N4 N 0.8711(6) 0.4270(4) 0.5317(4) 0.0350(14) Uani 1 1 d . . . . .
C1 C 0.6530(8) 0.5253(6) 0.4035(4) 0.0364(17) Uani 1 1 d . . . . .
C2 C 0.5355(8) 0.5680(5) 0.3460(5) 0.0394(18) Uani 1 1 d . . . . .
H2 H 0.5202 0.5462 0.2953 0.047 Uiso 1 1 calc R U . . .
C3 C 0.4515(8) 0.6438(6) 0.3768(5) 0.0392(18) Uani 1 1 d . . . . .
H3 H 0.3661 0.6865 0.3516 0.047 Uiso 1 1 calc R U . . .
C4 C 0.5124(8) 0.6493(5) 0.4538(5) 0.0387(18) Uani 1 1 d . . . . .
C5 C 0.4726(8) 0.7269(5) 0.5005(5) 0.0382(17) Uani 1 1 d . . . . .
C6 C 0.5266(9) 0.7232(6) 0.5790(5) 0.0436(19) Uani 1 1 d . . . . .
C7 C 0.4809(9) 0.7981(6) 0.6312(6) 0.050(2) Uani 1 1 d . . . . .
H7 H 0.4214 0.8620 0.6140 0.059 Uiso 1 1 calc R U . . .
C8 C 0.5369(9) 0.7618(6) 0.7075(5) 0.048(2) Uani 1 1 d . . . . .
H8 H 0.5249 0.7950 0.7548 0.057 Uiso 1 1 calc R U . . .
C9 C 0.6186(9) 0.6632(6) 0.7055(5) 0.0445(19) Uani 1 1 d . . . . .
C10 C 0.6833(9) 0.5990(6) 0.7741(5) 0.046(2) Uani 1 1 d . . . . .
C11 C 0.7672(9) 0.5044(7) 0.7690(5) 0.049(2) Uani 1 1 d . . . . .
C12 C 0.8303(10) 0.4331(7) 0.8389(5) 0.053(2) Uani 1 1 d . . . . .
H12 H 0.8152 0.4376 0.8975 0.063 Uiso 1 1 calc R U . . .
C13 C 0.9154(10) 0.3581(7) 0.8065(5) 0.053(2) Uani 1 1 d . . . . .
H13 H 0.9721 0.2997 0.8382 0.064 Uiso 1 1 calc R U . . .
C14 C 0.9059(9) 0.3814(6) 0.7169(5) 0.0437(19) Uani 1 1 d . . . . .
C15 C 0.9934(7) 0.3291(5) 0.6599(5) 0.0383(17) Uani 1 1 d D . . . .
C20 C 0.7805(8) 0.4573(5) 0.3878(4) 0.0323(16) Uani 1 1 d . . . . .
C16 C 0.9847(8) 0.3579(5) 0.5716(4) 0.0353(17) Uani 1 1 d . . . . .
C17 C 1.0830(8) 0.3121(5) 0.5103(5) 0.0379(17) Uani 1 1 d . . . . .
H17 H 1.1725 0.2648 0.5214 0.045 Uiso 1 1 calc R U . . .
C18 C 1.0230(8) 0.3497(5) 0.4335(5) 0.0363(17) Uani 1 1 d . . . . .
H18 H 1.0633 0.3340 0.3802 0.044 Uiso 1 1 calc R U . . .
C19 C 0.8874(8) 0.4178(5) 0.4469(4) 0.0355(17) Uani 1 1 d . . . . .
C21 C 0.3646(5) 0.8197(3) 0.4638(4) 0.0580(10) Uani 1 1 d G . . . .
C22 C 0.4185(4) 0.9070(4) 0.4318(4) 0.0580(10) Uani 1 1 d G . . . .
H22 H 0.5220 0.9075 0.4324 0.070 Uiso 1 1 calc R U . . .
C23 C 0.3210(6) 0.9936(3) 0.3988(4) 0.0580(10) Uani 1 1 d G . . . .
H23 H 0.3579 1.0533 0.3768 0.070 Uiso 1 1 calc R U . . .
C24 C 0.1697(5) 0.9929(3) 0.3978(4) 0.0580(10) Uani 1 1 d G . . . .
C25 C 0.1157(4) 0.9056(4) 0.4299(4) 0.0580(10) Uani 1 1 d G . . . .
H25 H 0.0123 0.9051 0.4292 0.070 Uiso 1 1 calc R U . . .
C26 C 0.2132(6) 0.8190(3) 0.4629(4) 0.0580(10) Uani 1 1 d G . . . .
H26 H 0.1763 0.7593 0.4848 0.070 Uiso 1 1 calc R U . . .
Cl2 Cl 0.601(2) 0.7227(11) 1.1156(6) 0.087(4) Uani 0.449(11) 1 d D U P A 1
C27 C 0.6644(16) 0.6286(12) 0.8608(7) 0.0630(18) Uani 0.449(11) 1 d G U P A 1
C28 C 0.5243(14) 0.6424(14) 0.9017(8) 0.0630(18) Uani 0.449(11) 1 d G . P A 1
H28 H 0.4404 0.6323 0.8756 0.076 Uiso 0.449(11) 1 calc R U P A 1
C29 C 0.5069(13) 0.6711(14) 0.9810(8) 0.0630(18) Uani 0.449(11) 1 d G . P A 1
H29 H 0.4112 0.6805 1.0089 0.076 Uiso 0.449(11) 1 calc R U P A 1
C30 C 0.6297(16) 0.6859(12) 1.0192(6) 0.0630(18) Uani 0.449(11) 1 d DG . P A 1
C31 C 0.7698(14) 0.6720(12) 0.9783(8) 0.0630(18) Uani 0.449(11) 1 d G . P A 1
H31 H 0.8537 0.6822 1.0045 0.076 Uiso 0.449(11) 1 calc R U P A 1
C32 C 0.7871(13) 0.6434(13) 0.8991(8) 0.0630(18) Uani 0.449(11) 1 d G . P A 1
H32 H 0.8829 0.6340 0.8711 0.076 Uiso 0.449(11) 1 calc R U P A 1
Cl2' Cl 0.5384(18) 0.6884(12) 1.1270(7) 0.091(4) Uani 0.336(12) 1 d D . P A 2
C27' C 0.658(3) 0.6190(18) 0.8638(9) 0.0630(18) Uani 0.336(12) 1 d G . P A 2
C28' C 0.543(3) 0.5812(18) 0.9135(12) 0.0630(18) Uani 0.336(12) 1 d G . P A 2
H28' H 0.4905 0.5391 0.8925 0.076 Uiso 0.336(12) 1 calc R U P A 2
C29' C 0.506(2) 0.6051(18) 0.9938(11) 0.0630(18) Uani 0.336(12) 1 d G . P A 2
H29' H 0.4271 0.5793 1.0277 0.076 Uiso 0.336(12) 1 calc R U P A 2
C30' C 0.583(3) 0.6667(17) 1.0244(9) 0.0630(18) Uani 0.336(12) 1 d DG . P A 2
C31' C 0.698(3) 0.7045(17) 0.9748(12) 0.0630(18) Uani 0.336(12) 1 d G . P A 2
H31' H 0.7503 0.7466 0.9957 0.076 Uiso 0.336(12) 1 calc R U P A 2
C32' C 0.735(2) 0.6806(18) 0.8945(11) 0.0630(18) Uani 0.336(12) 1 d G . P A 2
H32' H 0.8137 0.7065 0.8605 0.076 Uiso 0.336(12) 1 calc R U P A 2
Cl2C Cl 0.668(2) 0.7508(14) 1.1013(11) 0.068(5) Uani 0.215(11) 1 d . U P A 3
C27C C 0.657(4) 0.641(3) 0.8556(15) 0.0630(18) Uani 0.215(11) 1 d G . P A 3
C28C C 0.572(4) 0.603(2) 0.9258(19) 0.0630(18) Uani 0.215(11) 1 d G . P A 3
H28C H 0.5168 0.5529 0.9218 0.076 Uiso 0.215(11) 1 calc R U P A 3
C29C C 0.569(4) 0.637(2) 1.0018(16) 0.0630(18) Uani 0.215(11) 1 d G . P A 3
H29C H 0.5111 0.6114 1.0497 0.076 Uiso 0.215(11) 1 calc R U P A 3
C30C C 0.651(4) 0.710(3) 1.0076(15) 0.0630(18) Uani 0.215(11) 1 d G . P A 3
C31C C 0.735(3) 0.748(2) 0.9374(19) 0.0630(18) Uani 0.215(11) 1 d G . P A 3
H31C H 0.7910 0.7978 0.9413 0.076 Uiso 0.215(11) 1 calc R U P A 3
C32C C 0.739(4) 0.713(3) 0.8614(16) 0.0630(18) Uani 0.215(11) 1 d G . P A 3
H32C H 0.7967 0.7393 0.8134 0.076 Uiso 0.215(11) 1 calc R U P A 3
Cl3 Cl 1.3603(13) -0.0544(8) 0.8300(8) 0.039(2) Uani 0.213(7) 1 d D U P B 1
C33 C 1.088(4) 0.233(2) 0.698(3) 0.0473(16) Uani 0.213(7) 1 d DG U P B 1
C34 C 1.238(4) 0.2276(14) 0.712(3) 0.0473(16) Uani 0.213(7) 1 d G . P B 1
H34 H 1.2833 0.2842 0.6935 0.057 Uiso 0.213(7) 1 calc R U P B 1
C35 C 1.320(3) 0.1388(12) 0.754(2) 0.0473(16) Uani 0.213(7) 1 d DG . P B 1
H35 H 1.4223 0.1348 0.7636 0.057 Uiso 0.213(7) 1 calc R U P B 1
C36 C 1.253(2) 0.0560(12) 0.7813(19) 0.0473(16) Uani 0.213(7) 1 d DG . P B 1
C37 C 1.104(2) 0.0618(19) 0.767(2) 0.0473(16) Uani 0.213(7) 1 d DG . P B 1
H37 H 1.0579 0.0052 0.7858 0.057 Uiso 0.213(7) 1 calc R U P B 1
C38 C 1.021(3) 0.151(2) 0.725(2) 0.0473(16) Uani 0.213(7) 1 d G . P B 1
H38 H 0.9190 0.1546 0.7157 0.057 Uiso 0.213(7) 1 calc R U P B 1
Cl3' Cl 1.4217(13) -0.0337(7) 0.8195(7) 0.039(2) Uani 0.233(6) 1 d D . P B 2
C33' C 1.111(3) 0.2363(14) 0.688(2) 0.0473(16) Uani 0.233(6) 1 d DG . P B 2
C34' C 1.253(3) 0.2457(9) 0.707(2) 0.0473(16) Uani 0.233(6) 1 d G . P B 2
H34' H 1.2800 0.3096 0.6968 0.057 Uiso 0.233(6) 1 calc R U P B 2
C35' C 1.354(2) 0.1617(9) 0.7412(19) 0.0473(16) Uani 0.233(6) 1 d DG . P B 2
H35' H 1.4508 0.1681 0.7540 0.057 Uiso 0.233(6) 1 calc R U P B 2
C36' C 1.3139(18) 0.0682(8) 0.7563(14) 0.0473(16) Uani 0.233(6) 1 d DG . P B 2
C37' C 1.1724(19) 0.0588(13) 0.7375(15) 0.0473(16) Uani 0.233(6) 1 d DG . P B 2
H37' H 1.1450 -0.0050 0.7479 0.057 Uiso 0.233(6) 1 calc R U P B 2
C38' C 1.071(2) 0.1429(17) 0.7036(16) 0.0473(16) Uani 0.233(6) 1 d G . P B 2
H38' H 0.9742 0.1365 0.6907 0.057 Uiso 0.233(6) 1 calc R U P B 2
O1 O 1.370(2) -0.0295(11) 0.8067(16) 0.102(9) Uani 0.530(7) 1 d D U P B 3
C45' C 1.517(2) -0.019(2) 0.825(2) 0.122 Uiso 0.530(7) 1 d D U P B 3
H45A H 1.4926 0.0283 0.8650 0.122 Uiso 0.530(7) 1 calc R U P B 3
H45B H 1.5459 0.0224 0.7705 0.122 Uiso 0.530(7) 1 calc R U P B 3
C46' C 1.666(2) -0.0745(17) 0.8540(17) 0.122 Uiso 0.530(7) 1 d D U P B 3
H46' H 1.6723 -0.1392 0.8882 0.122 Uiso 0.530(7) 1 calc R U P B 3
C47' C 1.787(2) -0.037(2) 0.8344(18) 0.122 Uiso 0.530(7) 1 d D U P B 3
H47A H 1.7822 0.0271 0.8003 0.122 Uiso 0.530(7) 1 calc R U P B 3
H47B H 1.8798 -0.0751 0.8542 0.122 Uiso 0.530(7) 1 calc R U P B 3
C33C C 1.0970(16) 0.2369(8) 0.6973(8) 0.0473(16) Uani 0.530(7) 1 d G . P B 3
C34C C 1.2504(17) 0.2316(7) 0.6902(7) 0.0473(16) Uani 0.530(7) 1 d G . P B 3
H34C H 1.2911 0.2868 0.6595 0.057 Uiso 0.530(7) 1 calc R U P B 3
C35C C 1.3444(12) 0.1456(8) 0.7279(8) 0.0473(16) Uani 0.530(7) 1 d G . P B 3
H35C H 1.4493 0.1420 0.7230 0.057 Uiso 0.530(7) 1 calc R U P B 3
C36C C 1.2849(11) 0.0649(7) 0.7727(8) 0.0473(16) Uani 0.530(7) 1 d DG . P B 3
C37C C 1.1314(11) 0.0702(8) 0.7799(8) 0.0473(16) Uani 0.530(7) 1 d G . P B 3
H37C H 1.0907 0.0151 0.8105 0.057 Uiso 0.530(7) 1 calc R U P B 3
C38C C 1.0375(11) 0.1562(10) 0.7422(9) 0.0473(16) Uani 0.530(7) 1 d G . P B 3
H38C H 0.9326 0.1598 0.7470 0.057 Uiso 0.530(7) 1 calc R U P B 3
O2 O 0.824(2) 0.3280(12) 0.0679(9) 0.062(2) Uani 0.470(7) 1 d D U P B 1
C45 C 0.834(3) 0.2253(12) 0.0615(13) 0.074 Uiso 0.470(7) 1 d D U P B 1
H45C H 0.7301 0.2155 0.0743 0.074 Uiso 0.470(7) 1 calc R U P B 1
H45D H 0.8880 0.1898 0.1132 0.074 Uiso 0.470(7) 1 calc R U P B 1
C46 C 0.889(2) 0.1573(14) -0.0007(13) 0.074 Uiso 0.470(7) 1 d D U P B 1
H46 H 0.8173 0.1591 -0.0412 0.074 Uiso 0.470(7) 1 calc R U P B 1
C47 C 1.013(2) 0.0959(15) -0.0111(15) 0.074 Uiso 0.470(7) 1 d D U P B 1
H47C H 1.0924 0.0884 0.0261 0.074 Uiso 0.470(7) 1 calc R U P B 1
H47D H 1.0252 0.0587 -0.0558 0.074 Uiso 0.470(7) 1 calc R U P B 1
C39 C 0.795(4) 0.421(2) 0.3023(9) 0.0419(17) Uani 0.470(7) 1 d G . P B 1
C40 C 0.800(3) 0.4857(15) 0.2245(12) 0.0419(17) Uani 0.470(7) 1 d G . P B 1
H40 H 0.7967 0.5547 0.2230 0.050 Uiso 0.470(7) 1 calc R U P B 1
C41 C 0.8087(17) 0.4497(12) 0.1488(9) 0.0419(17) Uani 0.470(7) 1 d G . P B 1
H41 H 0.8121 0.4940 0.0956 0.050 Uiso 0.470(7) 1 calc R U P B 1
C42 C 0.8129(17) 0.3488(12) 0.1509(8) 0.0419(17) Uani 0.470(7) 1 d DG . P B 1
C43 C 0.808(3) 0.2840(13) 0.2288(10) 0.0419(17) Uani 0.470(7) 1 d G . P B 1
H43 H 0.8107 0.2150 0.2302 0.050 Uiso 0.470(7) 1 calc R U P B 1
C44 C 0.799(4) 0.3200(19) 0.3045(8) 0.0419(17) Uani 0.470(7) 1 d G . P B 1
H44 H 0.7953 0.2757 0.3577 0.050 Uiso 0.470(7) 1 calc R U P B 1
Cl4' Cl 0.908(2) 0.3321(14) 0.0473(10) 0.062(2) Uani 0.219(13) 1 d . . P B 2
C39' C 0.805(6) 0.429(4) 0.3053(18) 0.0419(17) Uani 0.219(13) 1 d G . P B 2
C40' C 0.809(5) 0.503(3) 0.233(2) 0.0419(17) Uani 0.219(13) 1 d G . P B 2
H40' H 0.7914 0.5708 0.2389 0.050 Uiso 0.219(13) 1 calc R U P B 2
C41' C 0.838(4) 0.477(2) 0.1530(19) 0.0419(17) Uani 0.219(13) 1 d G . P B 2
H41' H 0.8401 0.5280 0.1038 0.050 Uiso 0.219(13) 1 calc R U P B 2
C42' C 0.863(4) 0.378(2) 0.1448(15) 0.0419(17) Uani 0.219(13) 1 d G . P B 2
C43' C 0.859(4) 0.304(2) 0.217(2) 0.0419(17) Uani 0.219(13) 1 d G . P B 2
H43' H 0.8762 0.2355 0.2112 0.050 Uiso 0.219(13) 1 calc R U P B 2
C44' C 0.830(5) 0.329(3) 0.2970(17) 0.0419(17) Uani 0.219(13) 1 d G . P B 2
H44' H 0.8275 0.2784 0.3462 0.050 Uiso 0.219(13) 1 calc R U P B 2
Cl4C Cl 0.8654(15) 0.3024(11) 0.0574(7) 0.062(2) Uani 0.336(13) 1 d D . P B 3
C39C C 0.803(4) 0.423(2) 0.3020(12) 0.0419(17) Uani 0.336(13) 1 d G . P B 3
C40C C 0.841(3) 0.4859(17) 0.2278(16) 0.0419(17) Uani 0.336(13) 1 d G . P B 3
H40C H 0.8494 0.5524 0.2295 0.050 Uiso 0.336(13) 1 calc R U P B 3
C41C C 0.865(2) 0.4513(17) 0.1512(12) 0.0419(17) Uani 0.336(13) 1 d G . P B 3
H41C H 0.8911 0.4941 0.1005 0.050 Uiso 0.336(13) 1 calc R U P B 3
C42C C 0.853(3) 0.3539(17) 0.1487(11) 0.0419(17) Uani 0.336(13) 1 d DG . P B 3
C43C C 0.815(4) 0.2913(15) 0.2229(15) 0.0419(17) Uani 0.336(13) 1 d G . P B 3
H43C H 0.8063 0.2247 0.2212 0.050 Uiso 0.336(13) 1 calc R U P B 3
C44C C 0.790(4) 0.326(2) 0.2995(11) 0.0419(17) Uani 0.336(13) 1 d G . P B 3
O3 O 0.802(5) 0.127(4) -0.056(3) 0.168(12) Uiso 0.25 1 d D . P C 2
O4 O 0.720(5) 0.107(4) -0.171(2) 0.168(12) Uiso 0.25 1 d D . P C 2
C48 C 0.707(5) 0.100(3) -0.092(2) 0.168(12) Uiso 0.25 1 d D . P C 2
C49 C 0.622(7) 0.024(5) -0.042(4) 0.168(12) Uiso 0.25 1 d D . P C 2
H49A H 0.5516 0.0098 -0.0784 0.253 Uiso 0.25 1 calc R U P C 2
H49B H 0.6920 -0.0369 -0.0205 0.253 Uiso 0.25 1 calc R U P C 2
H49C H 0.5679 0.0511 0.0063 0.253 Uiso 0.25 1 calc R U P C 2

loop_
_atom_site_aniso_label
_atom_site_aniso_U_11
_atom_site_aniso_U_22
_atom_site_aniso_U_33
_atom_site_aniso_U_23
_atom_site_aniso_U_13
_atom_site_aniso_U_12
Co1 0.0387(6) 0.0434(6) 0.0271(6) -0.0105(4) 0.0032(4) -0.0082(4)
Cl1 0.110(2) 0.0672(18) 0.098(2) -0.0109(16) -0.0112(18) 0.0141(16)
N1 0.040(3) 0.036(3) 0.033(3) -0.010(3) -0.001(3) -0.011(3)
N2 0.040(3) 0.047(4) 0.033(3) -0.013(3) 0.003(3) -0.012(3)
N3 0.042(4) 0.049(4) 0.027(3) -0.010(3) 0.002(3) -0.012(3)
N4 0.036(3) 0.045(4) 0.025(3) -0.008(3) 0.002(3) -0.010(3)
C1 0.041(4) 0.044(4) 0.025(4) -0.008(3) 0.000(3) -0.008(3)
C2 0.046(4) 0.044(5) 0.031(4) -0.011(3) 0.000(3) -0.012(4)
C3 0.035(4) 0.041(4) 0.041(4) -0.007(4) -0.005(3) -0.007(3)
C4 0.043(4) 0.037(4) 0.038(4) -0.009(3) -0.002(3) -0.010(4)
C5 0.042(4) 0.034(4) 0.039(4) -0.003(3) -0.001(3) -0.011(3)
C6 0.042(4) 0.045(5) 0.045(5) -0.012(4) 0.005(4) -0.010(4)
C7 0.050(5) 0.044(5) 0.058(6) -0.020(4) 0.001(4) -0.008(4)
C8 0.049(5) 0.054(5) 0.045(5) -0.023(4) 0.004(4) -0.010(4)
C9 0.047(4) 0.054(5) 0.037(5) -0.019(4) 0.001(4) -0.011(4)
C10 0.040(4) 0.062(5) 0.041(5) -0.023(4) 0.001(4) -0.009(4)
C11 0.053(5) 0.071(6) 0.030(4) -0.020(4) 0.005(4) -0.015(4)
C12 0.060(5) 0.067(6) 0.029(4) -0.009(4) 0.001(4) -0.010(5)
C13 0.067(6) 0.057(5) 0.032(5) -0.003(4) 0.002(4) -0.011(5)
C14 0.052(5) 0.050(5) 0.031(4) -0.008(4) 0.002(4) -0.016(4)
C15 0.040(4) 0.042(4) 0.034(4) -0.004(3) -0.002(3) -0.012(3)
C20 0.037(4) 0.037(4) 0.023(4) -0.007(3) 0.003(3) -0.008(3)
C16 0.037(4) 0.039(4) 0.032(4) -0.007(3) -0.001(3) -0.012(3)
C17 0.040(4) 0.041(4) 0.034(4) -0.009(3) 0.003(3) -0.010(3)
C18 0.035(4) 0.042(4) 0.032(4) -0.011(3) 0.006(3) -0.006(3)
C19 0.042(4) 0.038(4) 0.028(4) -0.010(3) 0.003(3) -0.009(3)
C21 0.059(2) 0.051(2) 0.062(2) -0.0062(18) 0.0004(19) -0.0089(17)
C22 0.059(2) 0.051(2) 0.062(2) -0.0062(18) 0.0004(19) -0.0089(17)
C23 0.059(2) 0.051(2) 0.062(2) -0.0062(18) 0.0004(19) -0.0089(17)
C24 0.059(2) 0.051(2) 0.062(2) -0.0062(18) 0.0004(19) -0.0089(17)
C25 0.059(2) 0.051(2) 0.062(2) -0.0062(18) 0.0004(19) -0.0089(17)
C26 0.059(2) 0.051(2) 0.062(2) -0.0062(18) 0.0004(19) -0.0089(17)
Cl2 0.104(8) 0.100(7) 0.056(5) -0.032(5) -0.001(5) 0.000(6)
C27 0.069(3) 0.075(4) 0.046(3) -0.027(3) -0.004(2) 0.001(3)
C28 0.069(3) 0.075(4) 0.046(3) -0.027(3) -0.004(2) 0.001(3)
C29 0.069(3) 0.075(4) 0.046(3) -0.027(3) -0.004(2) 0.001(3)
C30 0.069(3) 0.075(4) 0.046(3) -0.027(3) -0.004(2) 0.001(3)
C31 0.069(3) 0.075(4) 0.046(3) -0.027(3) -0.004(2) 0.001(3)
C32 0.069(3) 0.075(4) 0.046(3) -0.027(3) -0.004(2) 0.001(3)
Cl2' 0.107(9) 0.123(10) 0.042(5) -0.017(6) 0.001(5) -0.020(7)
C27' 0.069(3) 0.075(4) 0.046(3) -0.027(3) -0.004(2) 0.001(3)
C28' 0.069(3) 0.075(4) 0.046(3) -0.027(3) -0.004(2) 0.001(3)
C29' 0.069(3) 0.075(4) 0.046(3) -0.027(3) -0.004(2) 0.001(3)
C30' 0.069(3) 0.075(4) 0.046(3) -0.027(3) -0.004(2) 0.001(3)
C31' 0.069(3) 0.075(4) 0.046(3) -0.027(3) -0.004(2) 0.001(3)
C32' 0.069(3) 0.075(4) 0.046(3) -0.027(3) -0.004(2) 0.001(3)
Cl2C 0.070(8) 0.086(8) 0.048(7) -0.024(6) 0.000(6) -0.007(6)
C27C 0.069(3) 0.075(4) 0.046(3) -0.027(3) -0.004(2) 0.001(3)
C28C 0.069(3) 0.075(4) 0.046(3) -0.027(3) -0.004(2) 0.001(3)
C29C 0.069(3) 0.075(4) 0.046(3) -0.027(3) -0.004(2) 0.001(3)
C30C 0.069(3) 0.075(4) 0.046(3) -0.027(3) -0.004(2) 0.001(3)
C31C 0.069(3) 0.075(4) 0.046(3) -0.027(3) -0.004(2) 0.001(3)
C32C 0.069(3) 0.075(4) 0.046(3) -0.027(3) -0.004(2) 0.001(3)
Cl3 0.037(4) 0.020(3) 0.050(3) -0.002(2) 0.000(3) 0.010(3)
C33 0.061(3) 0.043(2) 0.037(3) -0.0123(19) 0.002(2) -0.004(2)
C34 0.061(3) 0.043(2) 0.037(3) -0.0123(19) 0.002(2) -0.004(2)
C35 0.061(3) 0.043(2) 0.037(3) -0.0123(19) 0.002(2) -0.004(2)
C36 0.061(3) 0.043(2) 0.037(3) -0.0123(19) 0.002(2) -0.004(2)
C37 0.061(3) 0.043(2) 0.037(3) -0.0123(19) 0.002(2) -0.004(2)
C38 0.061(3) 0.043(2) 0.037(3) -0.0123(19) 0.002(2) -0.004(2)
Cl3' 0.037(4) 0.020(3) 0.050(3) -0.002(2) 0.000(3) 0.010(3)
C33' 0.061(3) 0.043(2) 0.037(3) -0.0123(19) 0.002(2) -0.004(2)
C34' 0.061(3) 0.043(2) 0.037(3) -0.0123(19) 0.002(2) -0.004(2)
C35' 0.061(3) 0.043(2) 0.037(3) -0.0123(19) 0.002(2) -0.004(2)
C36' 0.061(3) 0.043(2) 0.037(3) -0.0123(19) 0.002(2) -0.004(2)
C37' 0.061(3) 0.043(2) 0.037(3) -0.0123(19) 0.002(2) -0.004(2)
C38' 0.061(3) 0.043(2) 0.037(3) -0.0123(19) 0.002(2) -0.004(2)
O1 0.103(10) 0.093(10) 0.103(10) -0.016(5) -0.006(5) -0.007(5)
C33C 0.061(3) 0.043(2) 0.037(3) -0.0123(19) 0.002(2) -0.004(2)
C34C 0.061(3) 0.043(2) 0.037(3) -0.0123(19) 0.002(2) -0.004(2)
C35C 0.061(3) 0.043(2) 0.037(3) -0.0123(19) 0.002(2) -0.004(2)
C36C 0.061(3) 0.043(2) 0.037(3) -0.0123(19) 0.002(2) -0.004(2)
C37C 0.061(3) 0.043(2) 0.037(3) -0.0123(19) 0.002(2) -0.004(2)
C38C 0.061(3) 0.043(2) 0.037(3) -0.0123(19) 0.002(2) -0.004(2)
O2 0.081(5) 0.071(5) 0.033(3) -0.024(3) 0.009(3) -0.005(3)
C39 0.040(4) 0.053(3) 0.0354(19) -0.0130(19) 0.003(2) -0.013(3)
C40 0.040(4) 0.053(3) 0.0354(19) -0.0130(19) 0.003(2) -0.013(3)
C41 0.040(4) 0.053(3) 0.0354(19) -0.0130(19) 0.003(2) -0.013(3)
C42 0.040(4) 0.053(3) 0.0354(19) -0.0130(19) 0.003(2) -0.013(3)
C43 0.040(4) 0.053(3) 0.0354(19) -0.0130(19) 0.003(2) -0.013(3)
C44 0.040(4) 0.053(3) 0.0354(19) -0.0130(19) 0.003(2) -0.013(3)
Cl4' 0.081(5) 0.071(5) 0.033(3) -0.024(3) 0.009(3) -0.005(3)
C39' 0.040(4) 0.053(3) 0.0354(19) -0.0130(19) 0.003(2) -0.013(3)
C40' 0.040(4) 0.053(3) 0.0354(19) -0.0130(19) 0.003(2) -0.013(3)
C41' 0.040(4) 0.053(3) 0.0354(19) -0.0130(19) 0.003(2) -0.013(3)
C42' 0.040(4) 0.053(3) 0.0354(19) -0.0130(19) 0.003(2) -0.013(3)
C43' 0.040(4) 0.053(3) 0.0354(19) -0.0130(19) 0.003(2) -0.013(3)
C44' 0.040(4) 0.053(3) 0.0354(19) -0.0130(19) 0.003(2) -0.013(3)
Cl4C 0.081(5) 0.071(5) 0.033(3) -0.024(3) 0.009(3) -0.005(3)
C39C 0.040(4) 0.053(3) 0.0354(19) -0.0130(19) 0.003(2) -0.013(3)
C40C 0.040(4) 0.053(3) 0.0354(19) -0.0130(19) 0.003(2) -0.013(3)
C41C 0.040(4) 0.053(3) 0.0354(19) -0.0130(19) 0.003(2) -0.013(3)
C42C 0.040(4) 0.053(3) 0.0354(19) -0.0130(19) 0.003(2) -0.013(3)
C43C 0.040(4) 0.053(3) 0.0354(19) -0.0130(19) 0.003(2) -0.013(3)
C44C 0.040(4) 0.053(3) 0.0354(19) -0.0130(19) 0.003(2) -0.013(3)

loop_
_atom_type_symbol
_atom_type_description
_atom_type_scat_dispersion_real
_atom_type_scat_dispersion_imag
_atom_type_scat_source
C C 0.0033 0.0016 'International Tables Vol C Tables 4.2.6.8 and 6.1.1.4'
H H 0.0000 0.0000 'International Tables Vol C Tables 4.2.6.8 and 6.1.1.4'
N N 0.0061 0.0033 'International Tables Vol C Tables 4.2.6.8 and 6.1.1.4'
O O 0.0106 0.0060 'International Tables Vol C Tables 4.2.6.8 and 6.1.1.4'
Cl Cl 0.1484 0.1585 'International Tables Vol C Tables 4.2.6.8 and 6.1.1.4'
Co Co 0.3494 0.9721 'International Tables Vol C Tables 4.2.6.8 and 6.1.1.4'

loop_
_geom_angle_atom_site_label_1
_geom_angle_atom_site_label_2
_geom_angle_atom_site_label_3
_geom_angle
N1 Co1 N4 90.5(2)
N1 Co1 N2 90.0(3)
N4 Co1 N2 171.7(2)
N1 Co1 N3 171.9(2)
N4 Co1 N3 90.0(2)
N2 Co1 N3 90.8(3)
C4 N1 C1 104.1(6)
C4 N1 Co1 128.5(5)
C1 N1 Co1 126.7(5)
C6 N2 C9 105.6(6)
C6 N2 Co1 127.0(5)
C9 N2 Co1 126.9(5)
C14 N3 C11 104.4(6)
C14 N3 Co1 127.8(5)
C11 N3 Co1 127.1(6)
C16 N4 C19 105.5(6)
C16 N4 Co1 127.4(5)
C19 N4 Co1 126.8(5)
C20 C1 N1 123.6(6)
C20 C1 C2 126.2(6)
N1 C1 C2 109.6(6)
C3 C2 C1 107.4(7)
C3 C2 H2 126.3
C1 C2 H2 126.3
C2 C3 C4 107.7(7)
C2 C3 H3 126.2
C4 C3 H3 126.2
N1 C4 C5 122.1(7)
N1 C4 C3 110.9(6)
C5 C4 C3 126.5(7)
C6 C5 C4 123.4(7)
C6 C5 C21 117.4(7)
C4 C5 C21 119.3(7)
N2 C6 C5 124.9(7)
N2 C6 C7 109.5(7)
C5 C6 C7 124.9(8)
C8 C7 C6 107.8(8)
C8 C7 H7 126.1
C6 C7 H7 126.1
C7 C8 C9 107.4(7)
C7 C8 H8 126.3
C9 C8 H8 126.3
C10 C9 N2 125.6(7)
C10 C9 C8 124.8(7)
N2 C9 C8 109.5(7)
C9 C10 C11 123.2(7)
C9 C10 C27' 123.0(12)
C11 C10 C27' 113.6(12)
C9 C10 C27 119.9(9)
C11 C10 C27 117.0(9)
C9 C10 C27C 113.4(16)
C11 C10 C27C 123.4(16)
N3 C11 C10 124.1(8)
N3 C11 C12 110.2(7)
C10 C11 C12 125.4(7)
C13 C12 C11 107.0(7)
C13 C12 H12 126.5
C11 C12 H12 126.5
C12 C13 C14 107.9(8)
C12 C13 H13 126.1
C14 C13 H13 126.1
N3 C14 C15 123.9(7)
N3 C14 C13 110.5(7)
C15 C14 C13 125.2(8)
C14 C15 C16 123.0(6)
C14 C15 C33 116.0(18)
C16 C15 C33 120.7(18)
C14 C15 C33C 116.7(8)
C16 C15 C33C 120.3(8)
C14 C15 C33' 122.8(14)
C16 C15 C33' 114.2(13)
C19 C20 C1 122.9(6)
C19 C20 C39' 118(2)
C1 C20 C39' 119(2)
C19 C20 C39C 117.8(13)
C1 C20 C39C 119.2(13)
C19 C20 C39 119.6(13)
C1 C20 C39 117.4(13)
N4 C16 C15 124.2(6)
N4 C16 C17 110.6(6)
C15 C16 C17 124.8(7)
C18 C17 C16 106.3(7)
C18 C17 H17 126.8
C16 C17 H17 126.8
C17 C18 C19 107.7(6)
C17 C18 H18 126.1
C19 C18 H18 126.1
C20 C19 N4 124.6(6)
C20 C19 C18 125.4(6)
N4 C19 C18 109.4(6)
C22 C21 C26 120.0
C22 C21 C5 118.9(4)
C26 C21 C5 121.1(4)
C23 C22 C21 120.0
C23 C22 H22 120.0
C21 C22 H22 120.0
C22 C23 C24 120.0
C22 C23 H23 120.0
C24 C23 H23 120.0
C23 C24 C25 120.0
C23 C24 Cl1 117.8(3)
C25 C24 Cl1 122.1(3)
C26 C25 C24 120.0
C26 C25 H25 120.0
C24 C25 H25 120.0
C25 C26 C21 120.0
C25 C26 H26 120.0
C21 C26 H26 120.0
C28 C27 C32 120.0
C28 C27 C10 120.2(9)
C32 C27 C10 119.8(9)
C27 C28 C29 120.0
C27 C28 H28 120.0
C29 C28 H28 120.0
C30 C29 C28 120.0
C30 C29 H29 120.0
C28 C29 H29 120.0
C29 C30 C31 120.0
C29 C30 Cl2 118.0(9)
C31 C30 Cl2 122.0(9)
C32 C31 C30 120.0
C32 C31 H31 120.0
C30 C31 H31 120.0
C31 C32 C27 120.0
C31 C32 H32 120.0
C27 C32 H32 120.0
C28' C27' C32' 120.0
C28' C27' C10 117.4(14)
C32' C27' C10 122.3(14)
C29' C28' C27' 120.0
C29' C28' H28' 120.0
C27' C28' H28' 120.0
C28' C29' C30' 120.0
C28' C29' H29' 120.0
C30' C29' H29' 120.0
C31' C30' C29' 120.0
C31' C30' Cl2' 121.8(12)
C29' C30' Cl2' 118.1(12)
C32' C31' C30' 120.0
C32' C31' H31' 120.0
C30' C31' H31' 120.0
C31' C32' C27' 120.0
C31' C32' H32' 120.0
C27' C32' H32' 120.0
C28C C27C C32C 120.0
C28C C27C C10 124(2)
C32C C27C C10 116(2)
C29C C28C C27C 120.0
C29C C28C H28C 120.0
C27C C28C H28C 120.0
C30C C29C C28C 120.0
C30C C29C H29C 120.0
C28C C29C H29C 120.0
C29C C30C C31C 120.0
C29C C30C Cl2C 123.8(18)
C31C C30C Cl2C 115.9(18)
C32C C31C C30C 120.0
C32C C31C H31C 120.0
C30C C31C H31C 120.0
C31C C32C C27C 120.0
C31C C32C H32C 120.0
C27C C32C H32C 120.0
C34 C33 C38 120.0
C34 C33 C15 121(3)
C38 C33 C15 118(3)
C35 C34 C33 120.0
C35 C34 H34 120.0
C33 C34 H34 120.0
C34 C35 C36 120.0
C34 C35 H35 120.0
C36 C35 H35 120.0
C37 C36 C35 120.0
C37 C36 Cl3 121.1(5)
C35 C36 Cl3 118.9(5)
C36 C37 C38 120.0
C36 C37 H37 120.0
C38 C37 H37 120.0
C37 C38 C33 120.0
C37 C38 H38 120.0
C33 C38 H38 120.0
C34' C33' C38' 120.0
C34' C33' C15 120.4(17)
C38' C33' C15 119.3(17)
C33' C34' C35' 120.0
C33' C34' H34' 120.0
C35' C34' H34' 120.0
C36' C35' C34' 120.0
C36' C35' H35' 120.0
C34' C35' H35' 120.0
C35' C36' C37' 120.0
C35' C36' Cl3' 120.7(5)
C37' C36' Cl3' 117.9(5)
C38' C37' C36' 120.0
C38' C37' H37' 120.0
C36' C37' H37' 120.0
C37' C38' C33' 120.0
C37' C38' H38' 120.0
C33' C38' H38' 120.0
C36C O1 C45' 110.2(15)
O1 C45' C46' 144(2)
O1 C45' H45A 100.9
C46' C45' H45A 100.9
O1 C45' H45B 100.9
C46' C45' H45B 100.9
H45A C45' H45B 104.4
C47' C46' C45' 122.2(13)
C47' C46' H46' 118.9
C45' C46' H46' 118.9
C46' C47' H47A 120.0
C46' C47' H47B 120.0
H47A C47' H47B 120.0
C34C C33C C38C 120.0
C34C C33C C15 121.2(10)
C38C C33C C15 118.8(10)
C35C C34C C33C 120.0
C35C C34C H34C 120.0
C33C C34C H34C 120.0
C36C C35C C34C 120.0
C36C C35C H35C 120.0
C34C C35C H35C 120.0
C35C C36C C37C 120.0
C35C C36C O1 124.7(10)
C37C C36C O1 115.0(10)
C38C C37C C36C 120.0
C38C C37C H37C 120.0
C36C C37C H37C 120.0
C37C C38C C33C 120.0
C37C C38C H38C 120.0
C33C C38C H38C 120.0
C42 O2 C45 116.3(15)
O2 C45 C46 139.4(18)
O2 C45 H45C 102.2
C46 C45 H45C 102.2
O2 C45 H45D 102.2
C46 C45 H45D 102.2
H45C C45 H45D 104.8
C47 C46 C45 134(2)
C47 C46 H46 113.2
C45 C46 H46 113.2
C46 C47 H47C 120.0
C46 C47 H47D 120.0
H47C C47 H47D 120.0
C40 C39 C44 120.0
C40 C39 C20 122.1(16)
C44 C39 C20 117.9(16)
C41 C40 C39 120.0
C41 C40 H40 120.0
C39 C40 H40 120.0
C40 C41 C42 120.0
C40 C41 H41 120.0
C42 C41 H41 120.0
C43 C42 C41 120.0
C43 C42 O2 129.1(12)
C41 C42 O2 110.9(12)
C44 C43 C42 120.0
C44 C43 H43 120.0
C42 C43 H43 120.0
C43 C44 C39 120.0
C43 C44 H44 120.0
C39 C44 H44 120.0
C40' C39' C44' 120.0
C40' C39' C20 119(3)
C44' C39' C20 121(3)
C39' C40' C41' 120.0
C39' C40' H40' 120.0
C41' C40' H40' 120.0
C40' C41' C42' 120.0
C40' C41' H41' 120.0
C42' C41' H41' 120.0
C43' C42' C41' 120.0
C43' C42' Cl4' 114.3(16)
C41' C42' Cl4' 125.7(16)
C44' C43' C42' 120.0
C44' C43' H43' 120.0
C42' C43' H43' 120.0
C43' C44' C39' 120.0
C43' C44' H44' 120.0
C39' C44' H44' 120.0
C40C C39C C44C 120.0
C40C C39C C20 122(2)
C44C C39C C20 118(2)
C41C C40C C39C 120.0
C41C C40C H40C 120.0
C39C C40C H40C 120.0
C40C C41C C42C 120.0
C40C C41C H41C 120.0
C42C C41C H41C 120.0
C41C C42C C43C 120.0
C41C C42C Cl4C 125.7(14)
C43C C42C Cl4C 114.1(14)
C44C C43C C42C 120.0
C44C C43C H43C 120.0
C42C C43C H43C 120.0
C43C C44C C39C 120.0
O3 C48 O4 118.4(14)
O3 C48 C49 118.1(13)
O4 C48 C49 118.8(13)
C48 C49 H49A 109.5
C48 C49 H49B 109.5
H49A C49 H49B 109.5
C48 C49 H49C 109.5
H49A C49 H49C 109.5
H49B C49 H49C 109.5

loop_
_geom_bond_atom_site_label_1
_geom_bond_atom_site_label_2
_geom_bond_distance
Co1 N1 1.939(6)
Co1 N4 1.947(6)
Co1 N2 1.948(6)
Co1 N3 1.950(6)
Cl1 C24 1.727(5)
N1 C4 1.380(9)
N1 C1 1.398(9)
N2 C6 1.371(10)
N2 C9 1.389(9)
N3 C14 1.375(10)
N3 C11 1.392(10)
N4 C16 1.374(9)
N4 C19 1.382(9)
C1 C20 1.391(10)
C1 C2 1.432(10)
C2 C3 1.332(10)
C2 H2 0.9500
C3 C4 1.414(10)
C3 H3 0.9500
C4 C5 1.405(10)
C5 C6 1.375(11)
C5 C21 1.512(8)
C6 C7 1.439(11)
C7 C8 1.329(12)
C7 H7 0.9500
C8 C9 1.433(11)
C8 H8 0.9500
C9 C10 1.366(12)
C10 C11 1.403(12)
C10 C27' 1.507(13)
C10 C27 1.510(11)
C10 C27C 1.51(2)
C11 C12 1.418(12)
C12 C13 1.339(12)
C12 H12 0.9500
C13 C14 1.413(11)
C13 H13 0.9500
C14 C15 1.385(11)
C15 C16 1.395(10)
C15 C33 1.486(8)
C15 C33C 1.489(10)
C15 C33' 1.529(8)
C20 C19 1.374(10)
C20 C39' 1.44(2)
C20 C39C 1.525(15)
C20 C39 1.537(13)
C16 C17 1.435(10)
C17 C18 1.352(10)
C17 H17 0.9500
C18 C19 1.436(10)
C18 H18 0.9500
C21 C22 1.3900
C21 C26 1.3900
C22 C23 1.3900
C22 H22 0.9500
C23 C24 1.3900
C23 H23 0.9500
C24 C25 1.3900
C25 C26 1.3900
C25 H25 0.9500
C26 H26 0.9500
Cl2 C30 1.704(8)
C27 C28 1.3900
C27 C32 1.3900
C28 C29 1.3900
C28 H28 0.9500
C29 C30 1.3900
C29 H29 0.9500
C30 C31 1.3900
C31 C32 1.3900
C31 H31 0.9500
C32 H32 0.9500
Cl2' C30' 1.730(9)
C27' C28' 1.3900
C27' C32' 1.3900
C28' C29' 1.3900
C28' H28' 0.9500
C29' C30' 1.3900
C29' H29' 0.9500
C30' C31' 1.3900
C31' C32' 1.3900
C31' H31' 0.9500
C32' H32' 0.9500
Cl2C C30C 1.73(2)
C27C C28C 1.3900
C27C C32C 1.3900
C28C C29C 1.3900
C28C H28C 0.9500
C29C C30C 1.3900
C29C H29C 0.9500
C30C C31C 1.3900
C31C C32C 1.3900
C31C H31C 0.9500
C32C H32C 0.9500
Cl3 C36 1.729(6)
C33 C34 1.3900
C33 C38 1.3900
C34 C35 1.3900
C34 H34 0.9500
C35 C36 1.3900
C35 H35 0.9500
C36 C37 1.3900
C37 C38 1.3900
C37 H37 0.9500
C38 H38 0.9500
Cl3' C36' 1.748(6)
C33' C34' 1.3900
C33' C38' 1.3900
C34' C35' 1.3900
C34' H34' 0.9500
C35' C36' 1.3900
C35' H35' 0.9500
C36' C37' 1.3900
C37' C38' 1.3900
C37' H37' 0.9500
C38' H38' 0.9500
O1 C36C 1.419(10)
O1 C45' 1.441(10)
C45' C46' 1.490(10)
C45' H45A 0.9900
C45' H45B 0.9900
C46' C47' 1.305(10)
C46' H46' 0.9500
C47' H47A 0.9500
C47' H47B 0.9500
C33C C34C 1.3900
C33C C38C 1.3900
C34C C35C 1.3900
C34C H34C 0.9500
C35C C36C 1.3900
C35C H35C 0.9500
C36C C37C 1.3900
C37C C38C 1.3900
C37C H37C 0.9500
C38C H38C 0.9500
O2 C42 1.405(9)
O2 C45 1.437(10)
C45 C46 1.497(10)
C45 H45C 0.9900
C45 H45D 0.9900
C46 C47 1.307(10)
C46 H46 0.9500
C47 H47C 0.9500
C47 H47D 0.9500
C39 C40 1.3900
C39 C44 1.3900
C40 C41 1.3900
C40 H40 0.9500
C41 C42 1.3900
C41 H41 0.9500
C42 C43 1.3900
C43 C44 1.3900
C43 H43 0.9500
C44 H44 0.9500
Cl4' C42' 1.79(2)
C39' C40' 1.3900
C39' C44' 1.3900
C40' C41' 1.3900
C40' H40' 0.9500
C41' C42' 1.3900
C41' H41' 0.9500
C42' C43' 1.3900
C43' C44' 1.3900
C43' H43' 0.9500
C44' H44' 0.9500
Cl4C C42C 1.736(9)
C39C C40C 1.3900
C39C C44C 1.3900
C40C C41C 1.3900
C40C H40C 0.9500
C41C C42C 1.3900
C41C H41C 0.9500
C42C C43C 1.3900
C43C C44C 1.3900
C43C H43C 0.9500
O3 C48 1.241(10)
O4 C48 1.244(10)
C48 C49 1.496(10)
C49 H49A 0.9800
C49 H49B 0.9800
C49 H49C 0.9800
